data_7720349
loop_
_publ_author_name
'&#x160;koch, Karel'
'Buzikov&#xe1;, Michaela'
'Jakubczyk, Micha&#x142;'
'Pattanamcheril Anilkumar, Krishna'
'Demel, Jan'
'Liteck&#xe1;, Miroslava'

_publ_section_title
;
 Molybdenum(VI) borano-imido complexes and their application as Lewis acid
 catalysts in homocoupling of diazo compounds.
;
_journal_issue 12
_journal_name_full 'Dalton transactions (Cambridge, England : 2003)'
_journal_page_first 4997
_journal_page_last 5003
_journal_paper_doi 10.1039/d6dt00469e
_journal_volume 55
_journal_year 2026
_chemical_formula_moiety 'C30 H20 N2'
_chemical_formula_sum 'C30 H20 N2'
_chemical_formula_weight 408.48
_space_group_crystal_system orthorhombic
_space_group_IT_number 29
_space_group_name_Hall 'P 2c -2ac'
_space_group_name_H-M_alt 'P c a 21'
_atom_sites_solution_hydrogens geom
_atom_sites_solution_primary dual
_audit_creation_date 2025-12-05
_audit_creation_method
;
Olex2 1.5-ac7-016
(compiled 2025.05.29 svn.r8cd99b3d for Rigaku Oxford Diffraction, GUI svn.r7254)
;
_audit_update_record
;
2026-01-05 deposited with the CCDC.	2026-02-26 downloaded from the CCDC.
;
_cell_angle_alpha 90
_cell_angle_beta 90
_cell_angle_gamma 90
_cell_formula_units_Z 4
_cell_length_a 16.0842(2)
_cell_length_b 5.47310(10)
_cell_length_c 23.5249(3)
_cell_measurement_reflns_used 18583
_cell_measurement_temperature 99.99(10)
_cell_measurement_theta_max 75.4590
_cell_measurement_theta_min 3.7710
_cell_volume 2070.91(5)
_computing_cell_refinement 'CrysAlisPro 1.171.44.117a (Rigaku OD, 2025)'
_computing_data_collection 'CrysAlisPro system (CCD 44.113a 64-bit (release 02-06-2025))'
_computing_data_reduction 'CrysAlisPro 1.171.44.117a (Rigaku OD, 2025)'
_computing_molecular_graphics 'Olex2 1.5-ac7-016 (Dolomanov et al., 2009)'
_computing_publication_material 'Olex2 1.5-ac7-016 (Dolomanov et al., 2009)'
_computing_structure_refinement 'SHELXL 2018/3 (Sheldrick, 2015)'
_computing_structure_solution 'SHELXT 2018/2 (Sheldrick, 2018)'
_diffrn_ambient_environment N~2~
_diffrn_ambient_temperature 99.99(10)
_diffrn_detector 'Hybrid Pixel Array Detector'
_diffrn_detector_area_resol_mean 10.0000
_diffrn_detector_type HyPix
_diffrn_measured_fraction_theta_full 1.000
_diffrn_measured_fraction_theta_max 0.984
_diffrn_measurement_details
;
List of Runs (angles in degrees, time in seconds):

  # Type    Start    End  Width  t~exp~   \w     \q     \k     \f   Frames
#--------------------------------------------------------------------------
  1  \w   -118.00 -80.00   0.50    5.00    --  -46.16-125.00  90.00   76
  2  \w    -91.00 -10.00   0.50    5.00    --  -46.16 125.00  60.00  162
  3  \w     89.00 118.00   0.50    5.00    --   46.16  77.00  60.00   58
  4  \w     89.00 118.00   0.50    5.00    --   46.16  77.00 -60.00   58
  5  \w    -26.00  64.00   0.50    5.00    --   46.16 -57.00-150.00  180
  6  \w     89.00 118.00   0.50    5.00    --   46.16  77.00-180.00   58
  7  \w     89.00 118.00   0.50    5.00    --   46.16  77.00-150.00   58
  8  \w    -28.00  41.00   0.50    5.00    --   46.16 -37.00 -90.00  138
  9  \w     31.00  96.00   0.50    5.00    --   46.16-125.00  90.00  130
 10  \w     89.00 118.00   0.50    5.00    --   46.16  77.00 150.00   58
 11  \w   -119.00 -20.00   0.50   20.00    --  -93.75  77.00  60.00  198
 12  \w    -72.00 -20.00   0.50   20.00    --  -93.75  61.00 120.00  104
 13  \w   -171.00 -72.00   0.50   20.00    --  -93.75 -15.00  60.00  198
 14  \w    -50.00 -20.00   0.50   20.00    --  -93.75  45.00 -30.00   60
 15  \w    -50.00 -20.00   0.50   20.00    --  -93.75  45.00 150.00   60
 16  \w    -50.00 -20.00   0.50   20.00    --  -93.75  45.00 -60.00   60
 17  \w    -50.00 -20.00   0.50   20.00    --  -93.75  45.00  90.00   60
 18  \w   -119.00 -20.00   0.50   20.00    --  -93.75  77.00  60.00  198
 19  \w    -72.00 -20.00   0.50   20.00    --  -93.75  61.00 150.00  104
 20  \w    -50.00 -20.00   0.50   20.00    --  -93.75  45.00   0.00   60
 21  \w    -72.00 -20.00   0.50   20.00    --  -93.75  61.00-120.00  104
 22  \w    -72.00 -20.00   0.50   20.00    --  -93.75  61.00 -60.00  104
 23  \w   -171.00 -72.00   0.50   20.00    --  -93.75 -15.00 -30.00  198
 24  \w    -72.00 -20.00   0.50   20.00    --  -93.75  61.00 -90.00  104
 25  \w     92.00 178.00   0.50   20.00    --  105.45 125.00   0.00  172
 26  \w     32.00 108.00   0.50   20.00    --  105.45 -94.00-180.00  152
 27  \w     32.00  72.00   0.50   20.00    --  105.45 -61.00   0.00   80
 28  \w     32.00 108.00   0.50   20.00    --  105.45 -94.00  30.00  152
 29  \w     84.00 178.00   0.50   20.00    --  105.45  15.00-150.00  188
 30  \w     32.00 108.00   0.50   20.00    --  105.45 -94.00 -60.00  152
 31  \w     32.00 108.00   0.50   20.00    --  105.45 -94.00  90.00  152
 32  \w     32.00 108.00   0.50   20.00    --  105.45 -94.00-120.00  152
 33  \w     32.00 108.00   0.50   20.00    --  105.45 -94.00 150.00  152
 34  \w     29.00 102.00   0.50    5.00    --   46.16  57.00 -60.00  146
 35  \w     29.00 118.00   0.50    5.00    --   46.16  57.00 150.00  178
;
_diffrn_measurement_device 'four-circle diffractometer'
_diffrn_measurement_device_type 'XtaLAB Synergy, Dualflex, HyPix'
_diffrn_measurement_method '\w scans'
_diffrn_orient_matrix_type 'CrysAlisPro convention (1999,Acta A55,543-557)'
_diffrn_orient_matrix_UB_11 -0.0225135000
_diffrn_orient_matrix_UB_12 0.0029863000
_diffrn_orient_matrix_UB_13 0.0652621000
_diffrn_orient_matrix_UB_21 0.0377449000
_diffrn_orient_matrix_UB_22 0.0949095000
_diffrn_orient_matrix_UB_23 -0.0012899000
_diffrn_orient_matrix_UB_31 -0.2779222000
_diffrn_orient_matrix_UB_32 0.0126353000
_diffrn_orient_matrix_UB_33 -0.0054501000
_diffrn_radiation_monochromator mirror
_diffrn_radiation_probe x-ray
_diffrn_radiation_type 'Cu K\a'
_diffrn_radiation_wavelength 1.54184
_diffrn_reflns_av_R_equivalents 0.0412
_diffrn_reflns_av_unetI/netI 0.0239
_diffrn_reflns_Laue_measured_fraction_full 1.000
_diffrn_reflns_Laue_measured_fraction_max 0.984
_diffrn_reflns_limit_h_max 19
_diffrn_reflns_limit_h_min -19
_diffrn_reflns_limit_k_max 4
_diffrn_reflns_limit_k_min -6
_diffrn_reflns_limit_l_max 28
_diffrn_reflns_limit_l_min -29
_diffrn_reflns_number 29264
_diffrn_reflns_point_group_measured_fraction_full 0.990
_diffrn_reflns_point_group_measured_fraction_max 0.955
_diffrn_reflns_theta_full 67.684
_diffrn_reflns_theta_max 75.724
_diffrn_reflns_theta_min 3.758
_diffrn_source 'micro-focus sealed X-ray tube'
_diffrn_source_type 'PhotonJet (Cu) X-ray Source'
_exptl_absorpt_coefficient_mu 0.590
_exptl_absorpt_correction_T_max 1.00000
_exptl_absorpt_correction_T_min 0.85641
_exptl_absorpt_correction_type multi-scan
_exptl_absorpt_process_details
;
CrysAlisPro 1.171.44.117a (Rigaku Oxford Diffraction, 2025)
Empirical absorption correction using spherical harmonics,
implemented in SCALE3 ABSPACK scaling algorithm.
;
_exptl_crystal_colour colourless
_exptl_crystal_colour_primary colourless
_exptl_crystal_density_diffrn 1.310
_exptl_crystal_description plate
_exptl_crystal_F_000 856
_exptl_crystal_size_max 0.28
_exptl_crystal_size_mid 0.11
_exptl_crystal_size_min 0.06
_refine_diff_density_max 0.339
_refine_diff_density_min -0.179
_refine_diff_density_rms 0.046
_refine_ls_abs_structure_details
;
 Refined as an inversion twin.
;
_refine_ls_abs_structure_Flack 0.7(8)
_refine_ls_extinction_method none
_refine_ls_goodness_of_fit_ref 1.040
_refine_ls_hydrogen_treatment constr
_refine_ls_matrix_type full
_refine_ls_number_parameters 290
_refine_ls_number_reflns 4114
_refine_ls_number_restraints 1
_refine_ls_restrained_S_all 1.040
_refine_ls_R_factor_all 0.0436
_refine_ls_R_factor_gt 0.0416
_refine_ls_shift/su_max 0.000
_refine_ls_shift/su_mean 0.000
_refine_ls_structure_factor_coef Fsqd
_refine_ls_weighting_details 'w=1/[\s^2^(Fo^2^)+(0.0869P)^2^+0.0954P] where P=(Fo^2^+2Fc^2^)/3'
_refine_ls_weighting_scheme calc
_refine_ls_wR_factor_gt 0.1095
_refine_ls_wR_factor_ref 0.1119
_reflns_Friedel_coverage 0.892
_reflns_Friedel_fraction_full 0.980
_reflns_Friedel_fraction_max 0.925
_reflns_number_gt 3877
_reflns_number_total 4114
_reflns_threshold_expression 'I > 2\s(I)'
_cod_data_source_file d6dt00469e2.cif
_cod_data_source_block ksk551r-newfm-gg
_cod_depositor_comments 'Adding full bibliography for 7720347--7720357.cif.'
_cod_database_code 7720349
_shelx_shelxl_version_number 2018/3
_chemical_oxdiff_formula 'C30 H20 N2'
_shelx_space_group_comment
;
The symmetry employed for this shelxl refinement is uniquely defined
by the following loop, which should always be used as a source of
symmetry information in preference to the above space-group names.
They are only intended as comments.
;
_shelx_estimated_absorpt_t_max 0.965
_shelx_estimated_absorpt_t_min 0.852
_diffrn_oxdiff_digest_od_ed
;

;
_diffrn_oxdiff_measurement_exp_name KSK551R-newFM.par
_olex2_refinement_description
;
1. Twinned data refinement
 Scales: 0.3(8)
 0.7(8)
2. Fixed Uiso
 At 1.2 times of:
  All C(H) groups
3.a Aromatic/amide H refined with riding coordinates:
 C4(H4), C32(H32), C8(H8), C10(H10), C27(H27), C7(H7), C12(H12), C31(H31),
 C9(H9), C11(H11), C15(H15), C24(H24), C33(H33), C30(H30), C13(H13), C35(H35),
 C28(H28), C29(H29), C14(H14), C34(H34)
;
_olex2_submission_special_instructions 'No special instructions were received'
_oxdiff_exptl_absorpt_empirical_details
;
Empirical correction (ABSPACK) includes:
- Absorption correction using spherical harmonics
- Frame scaling
;
_oxdiff_exptl_absorpt_empirical_full_max 2.329
_oxdiff_exptl_absorpt_empirical_full_min 0.562

loop_
_space_group_symop_operation_xyz
'x, y, z'
'-x, -y, z+1/2'
'x+1/2, -y, z'
'-x+1/2, y, z+1/2'

loop_
_atom_site_label
_atom_site_type_symbol
_atom_site_fract_x
_atom_site_fract_y
_atom_site_fract_z
_atom_site_U_iso_or_equiv
_atom_site_adp_type
_atom_site_occupancy
_atom_site_site_symmetry_order
_atom_site_calc_flag
_atom_site_refinement_flags_posn
_atom_site_refinement_flags_adp
_atom_site_refinement_flags_occupancy
_atom_site_disorder_assembly
_atom_site_disorder_group
N1 N 0.38932(11) 0.1048(3) 0.52795(9) 0.0361(4) Uani 1 1 d . . . . .
N2 N 0.35358(11) 0.1026(3) 0.47568(8) 0.0359(4) Uani 1 1 d . . . . .
C3 C 0.28863(14) 0.5226(4) 0.62169(12) 0.0372(5) Uani 1 1 d . . . . .
C1 C 0.35696(12) 0.2299(4) 0.56833(10) 0.0334(4) Uani 1 1 d . . . . .
C22 C 0.44994(13) 0.4218(4) 0.43583(10) 0.0363(5) Uani 1 1 d . . . . .
C6 C 0.45774(13) 0.0672(4) 0.64790(10) 0.0347(4) Uani 1 1 d . . . . .
C5 C 0.38987(13) 0.2236(4) 0.62758(9) 0.0342(5) Uani 1 1 d . . . . .
C4 C 0.34825(14) 0.3958(4) 0.65769(10) 0.0394(5) Uani 1 1 d . . . . .
H4 H 0.356823 0.429143 0.696887 0.047 Uiso 1 1 calc R U . . .
C26 C 0.28668(14) 0.0549(4) 0.35451(10) 0.0359(5) Uani 1 1 d . . . . .
C32 C 0.49856(15) 0.5145(5) 0.47930(14) 0.0418(6) Uani 1 1 d . . . . .
H32 H 0.496935 0.445214 0.516308 0.050 Uiso 1 1 calc R U . . .
C25 C 0.35310(13) 0.2173(4) 0.37552(10) 0.0346(5) Uani 1 1 d . . . . .
C21 C 0.38546(13) 0.2287(4) 0.43478(10) 0.0334(4) Uani 1 1 d . . . . .
C8 C 0.54471(16) -0.2934(5) 0.64056(12) 0.0464(6) Uani 1 1 d . . . . .
H8 H 0.558900 -0.440405 0.621386 0.056 Uiso 1 1 calc R U . . .
C10 C 0.56756(16) -0.0106(5) 0.71641(13) 0.0478(6) Uani 1 1 d . . . . .
H10 H 0.597159 0.036674 0.749580 0.057 Uiso 1 1 calc R U . . .
C27 C 0.26327(15) -0.1584(4) 0.38327(11) 0.0411(5) Uani 1 1 d . . . . .
H27 H 0.291265 -0.203067 0.417279 0.049 Uiso 1 1 calc R U . . .
C7 C 0.47966(15) -0.1507(4) 0.62051(11) 0.0406(5) Uani 1 1 d . . . . .
H7 H 0.449634 -0.201519 0.587803 0.049 Uiso 1 1 calc R U . . .
C12 C 0.23652(15) 0.7191(5) 0.63280(12) 0.0460(6) Uani 1 1 d . . . . .
H12 H 0.234163 0.789551 0.669674 0.055 Uiso 1 1 calc R U . . .
C2 C 0.29175(13) 0.4195(4) 0.56676(10) 0.0348(5) Uani 1 1 d . . . . .
C31 C 0.24403(15) 0.1136(4) 0.30431(11) 0.0427(5) Uani 1 1 d . . . . .
H31 H 0.258361 0.258027 0.284166 0.051 Uiso 1 1 calc R U . . .
C9 C 0.58896(16) -0.2233(5) 0.68818(12) 0.0493(6) Uani 1 1 d . . . . .
H9 H 0.633837 -0.320663 0.701465 0.059 Uiso 1 1 calc R U . . .
C11 C 0.50311(15) 0.1334(5) 0.69642(10) 0.0416(5) Uani 1 1 d . . . . .
H11 H 0.489353 0.279803 0.715952 0.050 Uiso 1 1 calc R U . . .
C15 C 0.24217(15) 0.5101(5) 0.52359(14) 0.0427(6) Uani 1 1 d . . . . .
H15 H 0.243606 0.439472 0.486714 0.051 Uiso 1 1 calc R U . . .
C24 C 0.39430(14) 0.3894(4) 0.34522(10) 0.0404(5) Uani 1 1 d . . . . .
H24 H 0.385735 0.420693 0.305929 0.048 Uiso 1 1 calc R U . . .
C33 C 0.55040(15) 0.7142(5) 0.46700(13) 0.0494(6) Uani 1 1 d . . . . .
H33 H 0.583960 0.782024 0.496237 0.059 Uiso 1 1 calc R U . . .
C30 C 0.18152(17) -0.0352(6) 0.28367(13) 0.0499(7) Uani 1 1 d . . . . .
H30 H 0.153920 0.006304 0.249295 0.060 Uiso 1 1 calc R U . . .
C13 C 0.18773(15) 0.8109(5) 0.58873(13) 0.0502(6) Uani 1 1 d . . . . .
H13 H 0.152367 0.946789 0.595547 0.060 Uiso 1 1 calc R U . . .
C35 C 0.50478(16) 0.7177(5) 0.36922(12) 0.0472(6) Uani 1 1 d . . . . .
H35 H 0.506818 0.786397 0.332167 0.057 Uiso 1 1 calc R U . . .
C23 C 0.45355(15) 0.5202(4) 0.38091(12) 0.0386(5) Uani 1 1 d . . . . .
C28 C 0.19978(17) -0.3051(5) 0.36273(12) 0.0474(6) Uani 1 1 d . . . . .
H28 H 0.184159 -0.448083 0.382976 0.057 Uiso 1 1 calc R U . . .
C29 C 0.15898(16) -0.2444(5) 0.31286(13) 0.0490(6) Uani 1 1 d . . . . .
H29 H 0.115729 -0.345900 0.298760 0.059 Uiso 1 1 calc R U . . .
C14 C 0.19016(16) 0.7069(5) 0.53533(13) 0.0496(6) Uani 1 1 d . . . . .
H14 H 0.155716 0.770678 0.506076 0.060 Uiso 1 1 calc R U . . .
C34 C 0.55331(16) 0.8132(5) 0.41312(14) 0.0499(6) Uani 1 1 d . . . . .
H34 H 0.588821 0.948275 0.405776 0.060 Uiso 1 1 calc R U . . .

loop_
_atom_site_aniso_label
_atom_site_aniso_U_11
_atom_site_aniso_U_22
_atom_site_aniso_U_33
_atom_site_aniso_U_23
_atom_site_aniso_U_13
_atom_site_aniso_U_12
N1 0.0409(9) 0.0391(11) 0.0282(9) 0.0023(7) -0.0016(7) 0.0004(7)
N2 0.0417(9) 0.0404(11) 0.0254(9) 0.0001(7) -0.0010(7) 0.0026(7)
C3 0.0384(11) 0.0395(12) 0.0338(14) -0.0001(9) 0.0023(9) -0.0026(8)
C1 0.0350(10) 0.0373(11) 0.0278(11) 0.0034(8) -0.0012(8) -0.0030(8)
C22 0.0345(10) 0.0409(12) 0.0335(12) -0.0006(9) 0.0007(8) 0.0046(8)
C6 0.0374(10) 0.0392(11) 0.0274(11) 0.0059(9) 0.0009(8) -0.0048(8)
C5 0.0384(11) 0.0377(11) 0.0263(11) 0.0027(8) 0.0007(8) -0.0030(8)
C4 0.0444(12) 0.0435(13) 0.0303(12) -0.0025(9) -0.0008(8) 0.0003(9)
C26 0.0378(10) 0.0409(11) 0.0291(12) -0.0060(9) -0.0003(8) 0.0073(9)
C32 0.0441(11) 0.0478(14) 0.0336(15) -0.0011(9) -0.0023(10) -0.0034(9)
C25 0.0388(10) 0.0365(11) 0.0286(11) -0.0010(9) -0.0007(8) 0.0072(8)
C21 0.0367(10) 0.0350(10) 0.0284(11) -0.0015(8) -0.0007(7) 0.0045(8)
C8 0.0536(13) 0.0405(12) 0.0453(15) 0.0066(10) -0.0011(11) 0.0043(9)
C10 0.0492(14) 0.0621(16) 0.0319(15) 0.0051(11) -0.0075(11) 0.0023(10)
C27 0.0494(12) 0.0377(11) 0.0363(12) -0.0023(9) -0.0055(10) 0.0047(9)
C7 0.0458(11) 0.0389(11) 0.0371(13) 0.0040(9) -0.0034(10) -0.0035(9)
C12 0.0453(12) 0.0484(13) 0.0445(15) -0.0072(11) 0.0031(10) 0.0047(9)
C2 0.0347(10) 0.0372(11) 0.0325(12) 0.0025(8) 0.0006(8) -0.0018(8)
C31 0.0451(12) 0.0493(13) 0.0337(12) 0.0001(9) -0.0016(9) 0.0030(9)
C9 0.0477(13) 0.0576(15) 0.0426(15) 0.0118(11) -0.0037(11) 0.0081(10)
C11 0.0462(12) 0.0498(13) 0.0288(12) 0.0008(9) -0.0028(9) -0.0006(9)
C15 0.0408(11) 0.0515(14) 0.0358(16) 0.0035(10) -0.0029(10) 0.0040(9)
C24 0.0462(12) 0.0470(14) 0.0280(11) 0.0018(9) 0.0000(9) 0.0024(9)
C33 0.0458(13) 0.0525(15) 0.0498(16) -0.0049(11) -0.0039(11) -0.0095(10)
C30 0.0464(14) 0.0656(16) 0.0377(17) -0.0065(11) -0.0096(11) 0.0059(11)
C13 0.0450(13) 0.0463(13) 0.0592(18) -0.0002(12) 0.0025(11) 0.0095(10)
C35 0.0477(13) 0.0481(13) 0.0460(15) 0.0071(11) 0.0042(10) -0.0014(10)
C23 0.0397(11) 0.0410(12) 0.0350(15) 0.0011(9) 0.0034(10) 0.0039(8)
C28 0.0555(14) 0.0399(12) 0.0467(14) -0.0039(10) -0.0013(11) -0.0007(10)
C29 0.0474(12) 0.0525(14) 0.0471(16) -0.0119(11) -0.0044(11) -0.0016(10)
C14 0.0434(12) 0.0544(14) 0.0511(16) 0.0063(12) -0.0034(11) 0.0092(10)
C34 0.0459(13) 0.0476(13) 0.0562(16) 0.0004(12) 0.0031(11) -0.0071(10)

loop_
_atom_type_symbol
_atom_type_description
_atom_type_scat_dispersion_real
_atom_type_scat_dispersion_imag
_atom_type_scat_source
C C 0.0181 0.0091 'International Tables Vol C Tables 4.2.6.8 and 6.1.1.4'
H H 0.0000 0.0000 'International Tables Vol C Tables 4.2.6.8 and 6.1.1.4'
N N 0.0311 0.0180 'International Tables Vol C Tables 4.2.6.8 and 6.1.1.4'

loop_
_exptl_crystal_face_index_h
_exptl_crystal_face_index_k
_exptl_crystal_face_index_l
_exptl_crystal_face_perp_dist
0 -10 -3 0.0364
4 -2 1 0.1437
-3 -3 -3 0.1175
1 10 3 0.0929
0 2 -15 0.0209
0 -2 15 0.0324
-3 1 4 0.1352
-2 3 -13 0.0734
3 0 -8 0.1202
0 10 3 0.0712
0 10 -6 0.0615
1 -9 6 0.0562
0 7 -11 0.0420
4 0 -2 0.1376
0 -1 -15 0.0151
0 -1 -15 0.0193
0 -5 -13 0.0151
1 10 -5 0.0776
-3 5 0 0.1358

loop_
_geom_angle_atom_site_label_1
_geom_angle_atom_site_label_2
_geom_angle_atom_site_label_3
_geom_angle
_geom_angle_site_symmetry_1
_geom_angle_site_symmetry_3
_geom_angle_publ_flag
C1 N1 N2 120.29(19) . . ?
C21 N2 N1 120.15(19) . . ?
C12 C3 C4 131.1(2) . . ?
C12 C3 C2 120.2(2) . . ?
C2 C3 C4 108.6(2) . . ?
N1 C1 C5 122.4(2) . . ?
N1 C1 C2 130.2(2) . . ?
C2 C1 C5 106.98(19) . . ?
C32 C22 C21 132.1(2) . . ?
C32 C22 C23 121.1(2) . . ?
C23 C22 C21 106.7(2) . . ?
C7 C6 C5 122.3(2) . . ?
C7 C6 C11 117.6(2) . . ?
C11 C6 C5 120.1(2) . . ?
C6 C5 C1 125.6(2) . . ?
C4 C5 C1 107.27(19) . . ?
C4 C5 C6 127.1(2) . . ?
C3 C4 H4 124.7 . . ?
C5 C4 C3 110.6(2) . . ?
C5 C4 H4 124.7 . . ?
C27 C26 C25 122.3(2) . . ?
C27 C26 C31 117.8(2) . . ?
C31 C26 C25 119.9(2) . . ?
C22 C32 H32 121.0 . . ?
C22 C32 C33 117.9(3) . . ?
C33 C32 H32 121.0 . . ?
C26 C25 C21 126.3(2) . . ?
C24 C25 C26 126.7(2) . . ?
C24 C25 C21 107.0(2) . . ?
N2 C21 C22 130.4(2) . . ?
N2 C21 C25 122.4(2) . . ?
C22 C21 C25 106.88(19) . . ?
C7 C8 H8 119.8 . . ?
C9 C8 H8 119.8 . . ?
C9 C8 C7 120.5(2) . . ?
C9 C10 H10 119.9 . . ?
C9 C10 C11 120.1(3) . . ?
C11 C10 H10 119.9 . . ?
C26 C27 H27 119.6 . . ?
C28 C27 C26 120.8(2) . . ?
C28 C27 H27 119.6 . . ?
C6 C7 H7 119.6 . . ?
C8 C7 C6 120.8(2) . . ?
C8 C7 H7 119.6 . . ?
C3 C12 H12 120.7 . . ?
C3 C12 C13 118.6(3) . . ?
C13 C12 H12 120.7 . . ?
C3 C2 C1 106.46(19) . . ?
C15 C2 C3 120.6(2) . . ?
C15 C2 C1 132.9(2) . . ?
C26 C31 H31 119.4 . . ?
C30 C31 C26 121.1(3) . . ?
C30 C31 H31 119.4 . . ?
C8 C9 C10 119.7(2) . . ?
C8 C9 H9 120.2 . . ?
C10 C9 H9 120.2 . . ?
C6 C11 H11 119.4 . . ?
C10 C11 C6 121.3(2) . . ?
C10 C11 H11 119.4 . . ?
C2 C15 H15 120.7 . . ?
C2 C15 C14 118.6(3) . . ?
C14 C15 H15 120.7 . . ?
C25 C24 H24 124.5 . . ?
C25 C24 C23 111.0(2) . . ?
C23 C24 H24 124.5 . . ?
C32 C33 H33 119.5 . . ?
C34 C33 C32 121.0(3) . . ?
C34 C33 H33 119.5 . . ?
C31 C30 H30 119.9 . . ?
C31 C30 C29 120.3(3) . . ?
C29 C30 H30 119.9 . . ?
C12 C13 H13 119.6 . . ?
C14 C13 C12 120.8(2) . . ?
C14 C13 H13 119.6 . . ?
C23 C35 H35 120.7 . . ?
C23 C35 C34 118.5(3) . . ?
C34 C35 H35 120.7 . . ?
C22 C23 C24 108.4(2) . . ?
C35 C23 C22 120.5(3) . . ?
C35 C23 C24 131.1(3) . . ?
C27 C28 H28 119.8 . . ?
C29 C28 C27 120.4(3) . . ?
C29 C28 H28 119.8 . . ?
C30 C29 C28 119.7(2) . . ?
C30 C29 H29 120.2 . . ?
C28 C29 H29 120.2 . . ?
C15 C14 H14 119.4 . . ?
C13 C14 C15 121.1(3) . . ?
C13 C14 H14 119.4 . . ?
C33 C34 C35 120.9(2) . . ?
C33 C34 H34 119.6 . . ?
C35 C34 H34 119.6 . . ?

loop_
_geom_bond_atom_site_label_1
_geom_bond_atom_site_label_2
_geom_bond_distance
_geom_bond_site_symmetry_2
_geom_bond_publ_flag
N1 N2 1.357(2) . ?
N1 C1 1.281(3) . ?
N2 C21 1.291(3) . ?
C3 C4 1.455(3) . ?
C3 C12 1.389(3) . ?
C3 C2 1.411(4) . ?
C1 C5 1.491(3) . ?
C1 C2 1.476(3) . ?
C22 C32 1.384(4) . ?
C22 C21 1.481(3) . ?
C22 C23 1.401(4) . ?
C6 C5 1.467(3) . ?
C6 C7 1.401(4) . ?
C6 C11 1.402(3) . ?
C5 C4 1.356(3) . ?
C4 H4 0.9500 . ?
C26 C25 1.475(3) . ?
C26 C27 1.401(4) . ?
C26 C31 1.403(3) . ?
C32 H32 0.9500 . ?
C32 C33 1.405(4) . ?
C25 C21 1.490(3) . ?
C25 C24 1.354(3) . ?
C8 H8 0.9500 . ?
C8 C7 1.388(3) . ?
C8 C9 1.382(4) . ?
C10 H10 0.9500 . ?
C10 C9 1.384(4) . ?
C10 C11 1.385(4) . ?
C27 H27 0.9500 . ?
C27 C28 1.386(3) . ?
C7 H7 0.9500 . ?
C12 H12 0.9500 . ?
C12 C13 1.394(4) . ?
C2 C15 1.383(4) . ?
C31 H31 0.9500 . ?
C31 C30 1.382(4) . ?
C9 H9 0.9500 . ?
C11 H11 0.9500 . ?
C15 H15 0.9500 . ?
C15 C14 1.391(4) . ?
C24 H24 0.9500 . ?
C24 C23 1.458(4) . ?
C33 H33 0.9500 . ?
C33 C34 1.379(4) . ?
C30 H30 0.9500 . ?
C30 C29 1.383(4) . ?
C13 H13 0.9500 . ?
C13 C14 1.380(4) . ?
C35 H35 0.9500 . ?
C35 C23 1.386(4) . ?
C35 C34 1.396(4) . ?
C28 H28 0.9500 . ?
C28 C29 1.385(4) . ?
C29 H29 0.9500 . ?
C14 H14 0.9500 . ?
C34 H34 0.9500 . ?

loop_
_geom_torsion_atom_site_label_1
_geom_torsion_atom_site_label_2
_geom_torsion_atom_site_label_3
_geom_torsion_atom_site_label_4
_geom_torsion
_geom_torsion_site_symmetry_1
_geom_torsion_site_symmetry_2
_geom_torsion_site_symmetry_3
_geom_torsion_site_symmetry_4
_geom_torsion_publ_flag
N1 N2 C21 C22 -12.4(3) . . . . ?
N1 N2 C21 C25 174.85(19) . . . . ?
N1 C1 C5 C6 -4.1(3) . . . . ?
N1 C1 C5 C4 173.0(2) . . . . ?
N1 C1 C2 C3 -171.4(2) . . . . ?
N1 C1 C2 C15 4.8(4) . . . . ?
N2 N1 C1 C5 175.16(18) . . . . ?
N2 N1 C1 C2 -12.8(3) . . . . ?
C3 C12 C13 C14 0.9(4) . . . . ?
C3 C2 C15 C14 0.9(4) . . . . ?
C1 N1 N2 C21 103.5(2) . . . . ?
C1 C5 C4 C3 -0.6(3) . . . . ?
C1 C2 C15 C14 -174.8(2) . . . . ?
C22 C32 C33 C34 -0.6(4) . . . . ?
C6 C5 C4 C3 176.5(2) . . . . ?
C5 C1 C2 C3 1.6(2) . . . . ?
C5 C1 C2 C15 177.8(2) . . . . ?
C5 C6 C7 C8 179.4(2) . . . . ?
C5 C6 C11 C10 -179.9(2) . . . . ?
C4 C3 C12 C13 177.2(2) . . . . ?
C4 C3 C2 C1 -1.9(2) . . . . ?
C4 C3 C2 C15 -178.7(2) . . . . ?
C26 C25 C21 N2 -4.4(3) . . . . ?
C26 C25 C21 C22 -178.66(18) . . . . ?
C26 C25 C24 C23 177.8(2) . . . . ?
C26 C27 C28 C29 0.8(4) . . . . ?
C26 C31 C30 C29 0.9(4) . . . . ?
C32 C22 C21 N2 4.5(4) . . . . ?
C32 C22 C21 C25 178.1(2) . . . . ?
C32 C22 C23 C24 -178.6(2) . . . . ?
C32 C22 C23 C35 -1.6(4) . . . . ?
C32 C33 C34 C35 0.0(4) . . . . ?
C25 C26 C27 C28 179.1(2) . . . . ?
C25 C26 C31 C30 -180.0(2) . . . . ?
C25 C24 C23 C22 1.0(3) . . . . ?
C25 C24 C23 C35 -175.6(2) . . . . ?
C21 C22 C32 C33 -175.1(2) . . . . ?
C21 C22 C23 C24 -1.4(2) . . . . ?
C21 C22 C23 C35 175.7(2) . . . . ?
C21 C25 C24 C23 -0.2(3) . . . . ?
C27 C26 C25 C21 -20.0(3) . . . . ?
C27 C26 C25 C24 162.3(2) . . . . ?
C27 C26 C31 C30 -0.6(4) . . . . ?
C27 C28 C29 C30 -0.4(4) . . . . ?
C7 C6 C5 C1 -23.2(3) . . . . ?
C7 C6 C5 C4 160.2(2) . . . . ?
C7 C6 C11 C10 0.3(4) . . . . ?
C7 C8 C9 C10 0.7(4) . . . . ?
C12 C3 C4 C5 -175.7(2) . . . . ?
C12 C3 C2 C1 175.7(2) . . . . ?
C12 C3 C2 C15 -1.0(4) . . . . ?
C12 C13 C14 C15 -1.0(4) . . . . ?
C2 C3 C4 C5 1.6(3) . . . . ?
C2 C3 C12 C13 0.1(4) . . . . ?
C2 C1 C5 C6 -177.77(19) . . . . ?
C2 C1 C5 C4 -0.6(2) . . . . ?
C2 C15 C14 C13 0.1(4) . . . . ?
C31 C26 C25 C21 159.4(2) . . . . ?
C31 C26 C25 C24 -18.3(3) . . . . ?
C31 C26 C27 C28 -0.3(3) . . . . ?
C31 C30 C29 C28 -0.4(4) . . . . ?
C9 C8 C7 C6 0.2(4) . . . . ?
C9 C10 C11 C6 0.6(4) . . . . ?
C11 C6 C5 C1 157.0(2) . . . . ?
C11 C6 C5 C4 -19.6(3) . . . . ?
C11 C6 C7 C8 -0.8(3) . . . . ?
C11 C10 C9 C8 -1.2(4) . . . . ?
C24 C25 C21 N2 173.6(2) . . . . ?
C24 C25 C21 C22 -0.6(2) . . . . ?
C23 C22 C32 C33 1.4(4) . . . . ?
C23 C22 C21 N2 -172.4(2) . . . . ?
C23 C22 C21 C25 1.2(2) . . . . ?
C23 C35 C34 C33 -0.1(4) . . . . ?
C34 C35 C23 C22 0.9(4) . . . . ?
C34 C35 C23 C24 177.2(2) . . . . ?

loop_
_twin_individual_id
_twin_individual_mass_fraction_refined
1 0.3(8)
2 0.7(8)

loop_
_exptl_oxdiff_crystal_face_indexfrac_h
_exptl_oxdiff_crystal_face_indexfrac_k
_exptl_oxdiff_crystal_face_indexfrac_l
_exptl_oxdiff_crystal_face_x
_exptl_oxdiff_crystal_face_y
_exptl_oxdiff_crystal_face_z
0.1238 -10.2222 -3.0415 -0.2318 -0.9616 -0.1470
3.5019 -1.5976 1.1581 -0.0080 -0.0209 -0.9997
-3.3028 -3.4234 -2.5872 -0.1047 -0.4462 0.8888
0.7125 9.9649 3.3557 0.2327 0.9683 -0.0904
0.0350 2.2333 -14.9144 -0.9675 0.2325 0.0998
0.0585 -2.2625 14.9037 0.9646 -0.2318 -0.1261
-3.4171 0.5075 4.1270 0.3478 -0.0861 0.9336
-1.6991 2.5033 -12.9033 -0.7964 0.1901 0.5742
3.0304 0.1984 -7.9681 -0.5876 0.1435 -0.7963
-0.2941 10.2061 2.9406 0.2290 0.9538 0.1947
-0.1401 9.5219 -6.2368 -0.3754 0.9065 0.1932
0.6958 -9.3284 6.1757 0.3595 -0.8671 -0.3449
0.0217 7.0156 -11.3105 -0.7177 0.6813 0.1442
3.5236 -0.3649 -1.9163 -0.2055 0.1008 -0.9735
0.2131 -1.1123 -15.1511 -0.9969 -0.0780 0.0093
-0.4802 -0.8236 -15.0783 -0.9757 -0.0768 0.2052
-0.0102 -5.1987 -13.2345 -0.8790 -0.4767 0.0093
0.7387 9.7313 -4.5303 -0.2832 0.9573 -0.0576
-3.1578 4.7798 0.4705 0.1161 0.3339 0.9355
